data_8100502
loop_
_publ_author_name
'Moretzki, Olaf'
'Doering, Thomas'
'Geist, Volker'
'Morgenroth, Wolfgang'
'Wendschuh, Michael'

_publ_section_title
;
Crystal structure of iron nickel phosphide, Fe~1.7~Ni~1.3~P, a Schreibersite 
extracted from Canyon Diablo meteorite
;
_journal_issue 4
_journal_name_full 'Zeitschrift f\"ur Kristallographie - New Crystal Structures'
_journal_page_first 391
_journal_page_last 392
_journal_volume 218
_journal_year 2003
_chemical_formula_structural 'Fe1.7 Ni1.3 P'
_chemical_formula_sum 'Fe13.6 Ni10.4 P8'
_chemical_formula_weight 1617.90
_chemical_name_common Schreibersite
_space_group_IT_number 82
_symmetry_cell_setting tetragonal
_symmetry_space_group_name_Hall 'I -4'
_symmetry_space_group_name_H-M 'I -4'
_cell_angle_alpha 90.00
_cell_angle_beta 90.00
_cell_angle_gamma 90.00
_cell_formula_units_Z 1
_cell_length_a 9.0487(13)
_cell_length_b 9.0487(13)
_cell_length_c 4.4646(9)
_cell_measurement_temperature 293(2)
_cell_volume 365.56(10)
_diffrn_ambient_temperature 293(2)
_exptl_crystal_density_diffrn 7.349
_cod_original_formula_sum 'Fe13.60 Ni10.40 P8'
_cod_database_code 8100502

loop_
_symmetry_equiv_pos_as_xyz
'x, y, z'
'-x, -y, z'
'y, -x, -z'
'-y, x, -z'
'x+1/2, y+1/2, z+1/2'
'-x+1/2, -y+1/2, z+1/2'
'y+1/2, -x+1/2, -z+1/2'
'-y+1/2, x+1/2, -z+1/2'

loop_
_atom_site_label
_atom_site_type_symbol
_atom_site_fract_x
_atom_site_fract_y
_atom_site_fract_z
_atom_site_U_iso_or_equiv
_atom_site_adp_type
_atom_site_occupancy
_atom_site_symmetry_multiplicity
_atom_site_Wyckoff_symbol
_atom_site_calc_flag
_atom_site_refinement_flags
_atom_site_disorder_assembly
_atom_site_disorder_group
Fe1 Fe 0.0781(2) 0.10790(19) 0.2293(5) 0.0074(6) Uani 1 8 g d . . .
Ni1 Ni 0.0781(2) 0.10790(19) 0.2293(5) 0.0074(6) Uani 0.00 8 g d P . .
Fe2 Fe 0.3623(2) 0.0338(2) 0.9793(6) 0.0051(6) Uani 0.70 8 g d P . .
Ni2 Ni 0.3623(2) 0.0338(2) 0.9793(6) 0.0051(6) Uani 0.30 8 g d P . .
Fe3 Fe 0.16795(18) 0.2191(2) 0.7481(6) 0.0089(6) Uani 0.00 8 g d P . .
Ni3 Ni 0.16795(18) 0.2191(2) 0.7481(6) 0.0089(6) Uani 1 8 g d . . .
P P 0.2930(4) 0.0503(4) 0.4823(14) 0.0067(9) Uani 1 8 g d . . .

loop_
_atom_site_aniso_label
_atom_site_aniso_U_11
_atom_site_aniso_U_22
_atom_site_aniso_U_33
_atom_site_aniso_U_23
_atom_site_aniso_U_13
_atom_site_aniso_U_12
Fe1 0.0066(10) 0.0076(11) 0.0081(14) 0.0002(12) -0.0008(10) 0.0002(7)
Ni1 0.0066(10) 0.0076(11) 0.0081(14) 0.0002(12) -0.0008(10) 0.0002(7)
Fe2 0.0044(10) 0.0054(10) 0.0056(13) -0.0007(10) 0.0008(9) 0.0005(7)
Ni2 0.0044(10) 0.0054(10) 0.0056(13) -0.0007(10) 0.0008(9) 0.0005(7)
Fe3 0.0091(10) 0.0077(10) 0.0100(13) -0.0018(11) 0.0003(8) 0.0023(7)
Ni3 0.0091(10) 0.0077(10) 0.0100(13) -0.0018(11) 0.0003(8) 0.0023(7)
P 0.0057(18) 0.0058(17) 0.008(2) 0.0022(19) -0.0014(18) -0.0005(13)

loop_
_geom_bond_atom_site_label_1
_geom_bond_atom_site_label_2
_geom_bond_distance
_geom_bond_site_symmetry_2
_geom_bond_publ_flag
Fe1 P 2.309(5) . ?
Fe1 P 2.411(5) 4_556 ?
Fe1 Fe1 2.411(4) 2 ?
Fe1 Ni3 2.508(3) 1_554 ?
Fe1 Fe3 2.653(3) . ?
Fe1 Fe1 2.664(4) 3 ?
Fe1 Fe1 2.664(4) 4 ?
Fe1 Ni2 2.682(3) 4_556 ?
Fe1 Fe2 2.682(3) 4_556 ?
Fe1 Ni3 2.746(3) 4_556 ?
Fe1 Ni3 2.782(2) 6_554 ?
Fe2 P 2.311(7) . ?
Fe2 P 2.319(4) 7_556 ?
Fe2 P 2.324(4) 8_546 ?
Fe2 P 2.336(7) 1_556 ?
Fe2 Ni3 2.548(3) 3_557 ?
Fe2 Ni3 2.552(3) 6 ?
Fe2 Fe2 2.566(4) 2_655 ?
Fe2 Ni2 2.566(4) 2_655 ?
Fe2 Fe3 2.640(3) . ?
Fe2 Fe1 2.682(3) 3_556 ?
Fe2 Fe2 2.736(4) 8_546 ?
Fe3 P 2.241(5) . ?
Fe3 P 2.325(5) 4_556 ?
Fe3 P 2.360(5) 6 ?
Fe3 Fe1 2.508(3) 1_556 ?
Fe3 Ni2 2.548(3) 4_557 ?
Fe3 Fe2 2.548(3) 4_557 ?
Fe3 Ni2 2.552(3) 6_554 ?
Fe3 Fe2 2.552(3) 6_554 ?
P Ni2 2.319(4) 8_546 ?
P Fe2 2.319(4) 8_546 ?
P Ni3 2.325(5) 3_556 ?
P Fe2 2.324(4) 7_556 ?
P Ni2 2.324(4) 7_556 ?
P Fe2 2.336(7) 1_554 ?
